data_4331559
loop_
_publ_author_name
'Habata, Yoichi'
'Yamada, Sachiko'
'Osaka, Futoshi'

_publ_section_title
;
 Crown Bowl:&#x00A0; Metallocyclophane by Self-Assembly of
 4&#x2018;-Pyridylmethyl-Armed 12-Crown-4 Ethers with Ag+Ions
;
_journal_issue 3
_journal_name_full 'Inorganic Chemistry'
_journal_page_first 987
_journal_page_last 991
_journal_paper_doi 10.1021/ic051047u
_journal_volume 45
_journal_year 2006
_chemical_formula_sum 'C15 H22 Ag F3 N2 O6 S'
_chemical_formula_weight 523.27
_space_group_IT_number 2
_symmetry_cell_setting triclinic
_symmetry_Int_Tables_number 2
_symmetry_space_group_name_Hall '-P 1'
_symmetry_space_group_name_H-M 'P -1'
_cell_angle_alpha 110.32(1)
_cell_angle_beta 103.27(2)
_cell_angle_gamma 78.20(2)
_cell_formula_units_Z 2
_cell_length_a 10.731(2)
_cell_length_b 11.945(2)
_cell_length_c 8.406(2)
_cell_measurement_reflns_used 25
_cell_measurement_temperature 296.2
_cell_measurement_theta_max 12.5
_cell_measurement_theta_min 12.3
_cell_volume 974.2(4)
_computing_cell_refinement 'MSC/AFC Diffractometer Control'
_computing_data_collection 'MSC/AFC Diffractometer Control'
_computing_data_reduction 'teXsan Ver. 1.10'
_computing_publication_material 'teXsan Ver. 1.10'
_computing_structure_refinement 'teXsan Ver. 1.10'
_computing_structure_solution SIR92
_diffrn_measured_fraction_theta_full 1.0018
_diffrn_measured_fraction_theta_max 1.0018
_diffrn_measurement_device_type 'Rigaku AFC5S'
_diffrn_measurement_method \w-2\q
_diffrn_radiation_type 'Mo K\a'
_diffrn_radiation_wavelength 0.7107
_diffrn_reflns_av_R_equivalents 0.009
_diffrn_reflns_limit_h_max 13
_diffrn_reflns_limit_h_min 0
_diffrn_reflns_limit_k_max 15
_diffrn_reflns_limit_k_min -15
_diffrn_reflns_limit_l_max 10
_diffrn_reflns_limit_l_min -10
_diffrn_reflns_number 4707
_diffrn_reflns_theta_full 27.50
_diffrn_reflns_theta_max 27.50
_diffrn_standards_decay_% 0.03
_diffrn_standards_interval_count 150
_diffrn_standards_number 3
_exptl_absorpt_coefficient_mu 1.201
_exptl_absorpt_correction_T_max 1.000
_exptl_absorpt_correction_T_min 0.917
_exptl_absorpt_correction_type psi-scan
_exptl_absorpt_process_details '(North, Phillips & Mathews, 1968)'
_exptl_crystal_colour colorless
_exptl_crystal_density_diffrn 1.784
_exptl_crystal_density_method 'not measured'
_exptl_crystal_description prismatic
_exptl_crystal_size_max 0.700
_exptl_crystal_size_mid 0.500
_exptl_crystal_size_min 0.500
_refine_diff_density_max 0.69
_refine_diff_density_min -0.47
_refine_ls_extinction_method none
_refine_ls_goodness_of_fit_ref 1.541
_refine_ls_hydrogen_treatment noref
_refine_ls_number_parameters 253
_refine_ls_number_reflns 4467
_refine_ls_R_factor_gt 0.0385
_refine_ls_shift/su_max 0.0075
_refine_ls_structure_factor_coef Fsqd
_refine_ls_weighting_details 'w = 1/[\s^2^(Fo^2^) + (0.05000(Max(Fo^2^,0) + 2Fc^2^)/3)^2^]'
_refine_ls_weighting_scheme calc
_refine_ls_wR_factor_ref 0.1158
_reflns_number_gt 3692
_reflns_number_total 4467
_reflns_threshold_expression F^2^>2.0\s(F^2^)
_cod_data_source_file ic051047usup1.cif
_cod_data_source_block 097_aza12-3Py-AgOTf
_cod_original_cell_volume 974.2(3)
_cod_original_sg_symbol_H-M 'P -1         '
_cod_original_formula_sum 'C15 H22 Ag F3 N2 O6 S '
_cod_database_code 4331559

loop_
_symmetry_equiv_pos_as_xyz
x,y,z
-x,-y,-z

loop_
_atom_site_label
_atom_site_type_symbol
_atom_site_fract_x
_atom_site_fract_y
_atom_site_fract_z
_atom_site_U_iso_or_equiv
_atom_site_adp_type
_atom_site_occupancy
_atom_site_calc_flag
Ag(1) Ag 0.36135(3) 0.20256(2) 0.49556(3) 0.04890(8) Uani 1.00 d
S(1) S 0.77966(9) 0.25801(8) 0.8447(1) 0.0517(3) Uani 1.00 d
F(1) F 0.8851(7) 0.0790(4) 0.6195(7) 0.173(2) Uani 1.00 d
F(2) F 0.7856(5) 0.0289(3) 0.759(1) 0.191(2) Uani 1.00 d
F(3) F 0.9664(4) 0.0837(4) 0.8541(8) 0.153(2) Uani 1.00 d
O(1) O 0.6035(3) -0.4268(2) 0.4039(4) 0.0555(8) Uani 1.00 d
O(2) O 0.7646(3) -0.3404(3) 0.7248(4) 0.0645(9) Uani 1.00 d
O(3) O 0.8817(3) -0.2212(3) 0.5694(4) 0.0668(9) Uani 1.00 d
O(4) O 0.6709(5) 0.2655(5) 0.7205(9) 0.157(2) Uani 1.00 d
O(5) O 0.7482(6) 0.2651(4) 1.0024(7) 0.137(2) Uani 1.00 d
O(6) O 0.8754(4) 0.3296(3) 0.8672(7) 0.096(1) Uani 1.00 d
N(1) N 0.7088(3) -0.2867(3) 0.2413(4) 0.0451(8) Uani 1.00 d
N(2) N 0.4997(3) 0.0911(2) 0.3298(3) 0.0405(7) Uani 1.00 d
C(1) C 0.7054(5) -0.4193(3) 0.1783(5) 0.060(1) Uani 1.00 d
C(2) C 0.5960(5) -0.4563(4) 0.2223(5) 0.060(1) Uani 1.00 d
C(3) C 0.6902(5) -0.5080(4) 0.4809(6) 0.069(1) Uani 1.00 d
C(4) C 0.7117(6) -0.4499(4) 0.6716(6) 0.074(2) Uani 1.00 d
C(5) C 0.9022(6) -0.3602(5) 0.7317(7) 0.080(2) Uani 1.00 d
C(6) C 0.9448(5) -0.2524(6) 0.7185(7) 0.081(2) Uani 1.00 d
C(7) C 0.9310(4) -0.2902(5) 0.4192(7) 0.070(1) Uani 1.00 d
C(8) C 0.8432(4) -0.2616(4) 0.2676(6) 0.063(1) Uani 1.00 d
C(9) C 0.6228(4) -0.2329(3) 0.1115(4) 0.0485(9) Uani 1.00 d
C(10) C 0.6080(3) -0.0980(3) 0.1699(4) 0.0425(8) Uani 1.00 d
C(11) C 0.5182(3) -0.0299(3) 0.2738(4) 0.0385(8) Uani 1.00 d
C(12) C 0.5726(4) 0.1481(3) 0.2823(5) 0.054(1) Uani 1.00 d
C(13) C 0.6616(4) 0.0886(4) 0.1770(6) 0.063(1) Uani 1.00 d
C(14) C 0.6796(4) -0.0356(4) 0.1186(5) 0.057(1) Uani 1.00 d
C(15) C 0.8549(4) 0.1046(4) 0.7690(7) 0.066(1) Uani 1.00 d
H(1) H 0.6989 -0.4470 0.0557 0.0733 Uiso 1.00 calc
H(2) H 0.7845 -0.4582 0.2268 0.0733 Uiso 1.00 calc
H(3) H 0.5966 -0.5417 0.1705 0.0718 Uiso 1.00 calc
H(4) H 0.5165 -0.4170 0.1760 0.0718 Uiso 1.00 calc
H(5) H 0.6555 -0.5814 0.4520 0.0840 Uiso 1.00 calc
H(6) H 0.7713 -0.5265 0.4413 0.0840 Uiso 1.00 calc
H(7) H 0.7698 -0.5044 0.7250 0.0914 Uiso 1.00 calc
H(8) H 0.6314 -0.4338 0.7104 0.0914 Uiso 1.00 calc
H(9) H 0.9464 -0.3734 0.8378 0.0944 Uiso 1.00 calc
H(10) H 0.9267 -0.4282 0.6387 0.0944 Uiso 1.00 calc
H(11) H 1.0365 -0.2681 0.7204 0.0960 Uiso 1.00 calc
H(12) H 0.9285 -0.1858 0.8191 0.0960 Uiso 1.00 calc
H(13) H 1.0152 -0.2728 0.4279 0.0844 Uiso 1.00 calc
H(14) H 0.9360 -0.3740 0.4052 0.0844 Uiso 1.00 calc
H(15) H 0.8785 -0.3094 0.1665 0.0762 Uiso 1.00 calc
H(16) H 0.8411 -0.1792 0.2828 0.0762 Uiso 1.00 calc
H(17) H 0.6581 -0.2628 0.0072 0.0587 Uiso 1.00 calc
H(18) H 0.5395 -0.2572 0.0875 0.0587 Uiso 1.00 calc
H(19) H 0.4666 -0.0708 0.3084 0.0468 Uiso 1.00 calc
H(20) H 0.5615 0.2345 0.3240 0.0639 Uiso 1.00 calc
H(21) H 0.7124 0.1326 0.1459 0.0762 Uiso 1.00 calc
H(22) H 0.7399 -0.0793 0.0421 0.0672 Uiso 1.00 calc

loop_
_atom_site_aniso_label
_atom_site_aniso_U_11
_atom_site_aniso_U_22
_atom_site_aniso_U_33
_atom_site_aniso_U_12
_atom_site_aniso_U_13
_atom_site_aniso_U_23
Ag(1) 0.0569(2) 0.0384(2) 0.0482(2) 0.0047(1) 0.0223(1) 0.0076(1)
S(1) 0.0458(5) 0.0425(4) 0.0718(6) -0.0021(4) 0.0166(4) 0.0219(4)
F(1) 0.281(7) 0.102(3) 0.125(4) 0.026(4) 0.113(5) 0.001(3)
F(2) 0.128(4) 0.042(2) 0.403(10) -0.013(2) 0.131(5) 0.013(3)
F(3) 0.103(3) 0.085(3) 0.232(6) 0.030(2) -0.003(3) 0.045(3)
O(1) 0.071(2) 0.042(1) 0.057(2) -0.007(1) 0.020(1) 0.014(1)
O(2) 0.081(2) 0.053(2) 0.057(2) 0.003(1) 0.016(1) 0.018(1)
O(3) 0.059(2) 0.065(2) 0.072(2) -0.001(1) 0.008(1) 0.022(2)
O(4) 0.113(4) 0.102(4) 0.171(5) 0.024(3) -0.058(4) 0.014(4)
O(5) 0.214(6) 0.075(3) 0.167(5) 0.015(3) 0.143(5) 0.043(3)
O(6) 0.081(2) 0.060(2) 0.158(4) -0.016(2) 0.052(3) 0.022(2)
N(1) 0.049(2) 0.039(1) 0.048(2) 0.005(1) 0.021(1) 0.012(1)
N(2) 0.045(1) 0.037(1) 0.040(1) -0.002(1) 0.014(1) 0.011(1)
C(1) 0.084(3) 0.039(2) 0.055(2) 0.011(2) 0.032(2) 0.008(2)
C(2) 0.074(3) 0.040(2) 0.055(2) -0.011(2) 0.007(2) 0.006(2)
C(3) 0.100(4) 0.036(2) 0.074(3) -0.006(2) 0.022(3) 0.016(2)
C(4) 0.107(4) 0.057(2) 0.068(3) -0.005(3) 0.019(3) 0.032(2)
C(5) 0.083(3) 0.077(3) 0.068(3) 0.015(3) 0.002(2) 0.029(3)
C(6) 0.066(3) 0.090(4) 0.071(3) -0.002(3) -0.008(2) 0.022(3)
C(7) 0.050(2) 0.085(3) 0.086(3) 0.007(2) 0.025(2) 0.043(3)
C(8) 0.047(2) 0.077(3) 0.077(3) 0.007(2) 0.030(2) 0.038(2)
C(9) 0.059(2) 0.042(2) 0.039(2) 0.003(2) 0.016(1) 0.006(1)
C(10) 0.045(2) 0.045(2) 0.039(2) 0.002(1) 0.015(1) 0.015(1)
C(11) 0.042(2) 0.038(2) 0.036(1) -0.005(1) 0.011(1) 0.010(1)
C(12) 0.063(2) 0.043(2) 0.062(2) -0.009(2) 0.016(2) 0.021(2)
C(13) 0.068(3) 0.066(3) 0.077(3) -0.010(2) 0.028(2) 0.038(2)
C(14) 0.057(2) 0.067(2) 0.058(2) 0.002(2) 0.029(2) 0.028(2)
C(15) 0.056(2) 0.047(2) 0.096(3) 0.002(2) 0.025(2) 0.018(2)

loop_
_atom_type_symbol
_atom_type_description
_atom_type_scat_dispersion_real
_atom_type_scat_dispersion_imag
_atom_type_scat_source
C C 0.003 0.002
;International Tables for Crystallography
(1992, Vol. C, Tables 4.2.6.8 and 6.1.1.1)
;
H H 0.000 0.000
;International Tables for Crystallography
(1992, Vol. C, Table 6.1.1.2)
;
N N 0.006 0.003
;International Tables for Crystallography
(1992, Vol. C, Tables 4.2.6.8 and 6.1.1.1)
;
O O 0.011 0.006
;International Tables for Crystallography
(1992, Vol. C, Tables 4.2.6.8 and 6.1.1.1)
;
S S 0.125 0.123
;International Tables for Crystallography
(1992, Vol. C, Tables 4.2.6.8 and 6.1.1.1)
;
F F 0.017 0.010
;International Tables for Crystallography
(1992, Vol. C, Tables 4.2.6.8 and 6.1.1.1)
;
Ag Ag -0.897 1.101
;International Tables for Crystallography
(1992, Vol. C, Tables 4.2.6.8 and 6.1.1.1)
;

loop_
_geom_angle_atom_site_label_1
_geom_angle_atom_site_label_2
_geom_angle_atom_site_label_3
_geom_angle
_geom_angle_site_symmetry_2
_geom_angle_site_symmetry_3
_geom_angle_publ_flag
N(1) Ag(1) N(2) 153.0(1) 2_656 1_555 yes
O(4) S(1) O(5) 112.3(5) 1_555 1_555 yes
O(4) S(1) O(6) 117.6(4) 1_555 1_555 yes
O(4) S(1) C(15) 104.2(3) 1_555 1_555 yes
O(5) S(1) O(6) 112.6(3) 1_555 1_555 yes
O(5) S(1) C(15) 102.8(3) 1_555 1_555 yes
O(6) S(1) C(15) 105.5(2) 1_555 1_555 yes
C(2) O(1) C(3) 115.3(3) 1_555 1_555 yes
C(4) O(2) C(5) 112.3(4) 1_555 1_555 yes
C(6) O(3) C(7) 114.9(4) 1_555 1_555 yes
Ag(1) N(1) C(1) 109.8(2) 2_656 1_555 yes
Ag(1) N(1) C(8) 107.7(2) 2_656 1_555 yes
Ag(1) N(1) C(9) 110.2(2) 2_656 1_555 yes
C(1) N(1) C(8) 110.1(3) 1_555 1_555 yes
C(1) N(1) C(9) 108.7(3) 1_555 1_555 yes
C(8) N(1) C(9) 110.4(3) 1_555 1_555 yes
Ag(1) N(2) C(11) 125.2(2) 1_555 1_555 yes
Ag(1) N(2) C(12) 117.3(2) 1_555 1_555 yes
C(11) N(2) C(12) 117.6(3) 1_555 1_555 yes
N(1) C(1) C(2) 114.2(3) 1_555 1_555 yes
N(1) C(1) H(1) 108.5 1_555 1_555 no
N(1) C(1) H(2) 108.9 1_555 1_555 no
C(2) C(1) H(1) 108.6 1_555 1_555 no
C(2) C(1) H(2) 108.1 1_555 1_555 no
H(1) C(1) H(2) 108.3 1_555 1_555 no
O(1) C(2) C(1) 112.5(3) 1_555 1_555 yes
O(1) C(2) H(3) 108.7 1_555 1_555 no
O(1) C(2) H(4) 109.1 1_555 1_555 no
C(1) C(2) H(3) 109.2 1_555 1_555 no
C(1) C(2) H(4) 108.8 1_555 1_555 no
H(3) C(2) H(4) 108.4 1_555 1_555 no
O(1) C(3) C(4) 108.5(4) 1_555 1_555 yes
O(1) C(3) H(5) 110.6 1_555 1_555 no
O(1) C(3) H(6) 110.4 1_555 1_555 no
C(4) C(3) H(5) 109.8 1_555 1_555 no
C(4) C(3) H(6) 109.3 1_555 1_555 no
H(5) C(3) H(6) 108.4 1_555 1_555 no
O(2) C(4) C(3) 113.1(4) 1_555 1_555 yes
O(2) C(4) H(7) 108.5 1_555 1_555 no
O(2) C(4) H(8) 108.7 1_555 1_555 no
C(3) C(4) H(7) 109.2 1_555 1_555 no
C(3) C(4) H(8) 108.9 1_555 1_555 no
H(7) C(4) H(8) 108.5 1_555 1_555 no
O(2) C(5) C(6) 109.8(4) 1_555 1_555 yes
O(2) C(5) H(9) 110.7 1_555 1_555 no
O(2) C(5) H(10) 111.0 1_555 1_555 no
C(6) C(5) H(9) 108.8 1_555 1_555 no
C(6) C(5) H(10) 108.0 1_555 1_555 no
H(9) C(5) H(10) 108.6 1_555 1_555 no
O(3) C(6) C(5) 113.8(4) 1_555 1_555 yes
O(3) C(6) H(11) 109.5 1_555 1_555 no
O(3) C(6) H(12) 109.4 1_555 1_555 no
C(5) C(6) H(11) 108.6 1_555 1_555 no
C(5) C(6) H(12) 107.7 1_555 1_555 no
H(11) C(6) H(12) 107.7 1_555 1_555 no
O(3) C(7) C(8) 109.3(4) 1_555 1_555 yes
O(3) C(7) H(13) 109.8 1_555 1_555 no
O(3) C(7) H(14) 109.2 1_555 1_555 no
C(8) C(7) H(13) 110.1 1_555 1_555 no
C(8) C(7) H(14) 109.7 1_555 1_555 no
H(13) C(7) H(14) 108.8 1_555 1_555 no
N(1) C(8) C(7) 114.4(3) 1_555 1_555 yes
N(1) C(8) H(15) 107.9 1_555 1_555 no
N(1) C(8) H(16) 108.7 1_555 1_555 no
C(7) C(8) H(15) 108.0 1_555 1_555 no
C(7) C(8) H(16) 108.3 1_555 1_555 no
H(15) C(8) H(16) 109.4 1_555 1_555 no
N(1) C(9) C(10) 113.3(3) 1_555 1_555 yes
N(1) C(9) H(17) 108.9 1_555 1_555 no
N(1) C(9) H(18) 109.0 1_555 1_555 no
C(10) C(9) H(17) 108.4 1_555 1_555 no
C(10) C(9) H(18) 108.5 1_555 1_555 no
H(17) C(9) H(18) 108.6 1_555 1_555 no
C(9) C(10) C(11) 120.7(3) 1_555 1_555 yes
C(9) C(10) C(14) 122.1(3) 1_555 1_555 yes
C(11) C(10) C(14) 117.2(3) 1_555 1_555 yes
N(2) C(11) C(10) 123.7(3) 1_555 1_555 yes
N(2) C(11) H(19) 117.7 1_555 1_555 no
C(10) C(11) H(19) 118.6 1_555 1_555 no
N(2) C(12) C(13) 122.9(4) 1_555 1_555 yes
N(2) C(12) H(20) 118.1 1_555 1_555 no
C(13) C(12) H(20) 119.0 1_555 1_555 no
C(12) C(13) C(14) 119.3(3) 1_555 1_555 yes
C(12) C(13) H(21) 120.5 1_555 1_555 no
C(14) C(13) H(21) 120.1 1_555 1_555 no
C(10) C(14) C(13) 119.3(3) 1_555 1_555 yes
C(10) C(14) H(22) 119.9 1_555 1_555 no
C(13) C(14) H(22) 120.8 1_555 1_555 no
S(1) C(15) F(1) 111.8(4) 1_555 1_555 yes
S(1) C(15) F(2) 113.3(3) 1_555 1_555 yes
S(1) C(15) F(3) 113.7(4) 1_555 1_555 yes
F(1) C(15) F(2) 107.6(6) 1_555 1_555 yes
F(1) C(15) F(3) 99.4(5) 1_555 1_555 yes
F(2) C(15) F(3) 110.0(5) 1_555 1_555 yes

loop_
_geom_bond_atom_site_label_1
_geom_bond_atom_site_label_2
_geom_bond_distance
_geom_bond_site_symmetry_2
_geom_bond_publ_flag
Ag(1) N(1) 2.319(3) 2_656 yes
Ag(1) N(2) 2.184(3) . yes
S(1) O(4) 1.387(5) . yes
S(1) O(5) 1.412(4) . yes
S(1) O(6) 1.407(4) . yes
S(1) C(15) 1.799(4) . yes
F(1) C(15) 1.288(7) . yes
F(2) C(15) 1.254(6) . yes
F(3) C(15) 1.270(6) . yes
O(1) C(2) 1.429(5) . yes
O(1) C(3) 1.420(6) . yes
O(2) C(4) 1.419(6) . yes
O(2) C(5) 1.437(7) . yes
O(3) C(6) 1.414(6) . yes
O(3) C(7) 1.400(6) . yes
N(1) C(1) 1.491(5) . yes
N(1) C(8) 1.484(5) . yes
N(1) C(9) 1.495(5) . yes
N(2) C(11) 1.342(4) . yes
N(2) C(12) 1.336(5) . yes
C(1) C(2) 1.495(7) . yes
C(1) H(1) 0.957 . no
C(1) H(2) 0.956 . no
C(2) H(3) 0.959 . no
C(2) H(4) 0.954 . no
C(3) C(4) 1.492(7) . yes
C(3) H(5) 0.954 . no
C(3) H(6) 0.959 . no
C(4) H(7) 0.960 . no
C(4) H(8) 0.951 . no
C(5) C(6) 1.497(9) . yes
C(5) H(9) 0.958 . no
C(5) H(10) 0.952 . no
C(6) H(11) 0.961 . no
C(6) H(12) 0.960 . no
C(7) C(8) 1.499(7) . yes
C(7) H(13) 0.950 . no
C(7) H(14) 0.958 . no
C(8) H(15) 0.956 . no
C(8) H(16) 0.944 . no
C(9) C(10) 1.499(5) . yes
C(9) H(17) 0.958 . no
C(9) H(18) 0.952 . no
C(10) C(11) 1.388(4) . yes
C(10) C(14) 1.393(5) . yes
C(11) H(19) 0.956 . no
C(12) C(13) 1.369(6) . yes
C(12) H(20) 0.959 . no
C(13) C(14) 1.379(6) . yes
C(13) H(21) 0.958 . no
C(14) H(22) 0.962 . no

loop_
_geom_contact_atom_site_label_1
_geom_contact_atom_site_label_2
_geom_contact_distance
_geom_contact_site_symmetry_2
Ag(1) F(2) 3.292(5) 2_656
Ag(1) O(4) 3.510(5) .
F(1) F(1) 3.379(10) 2_756
F(1) O(3) 3.470(6) .
F(2) O(3) 2.953(5) .
F(2) C(11) 3.206(6) 2_656
F(2) C(6) 3.383(7) .
F(2) N(2) 3.462(5) 2_656
F(3) C(6) 3.473(8) 2_757
F(3) F(3) 3.54(1) 2_757
O(1) O(4) 3.337(5) 2_656
O(4) C(2) 3.291(7) 2_656
O(4) C(12) 3.447(7) .
O(4) N(2) 3.542(6) .
O(5) C(13) 3.322(5) 1_556
O(5) C(2) 3.471(6) 1_566
O(5) C(1) 3.513(6) 1_566
O(5) C(6) 3.589(9) 2_757
O(6) C(8) 3.316(5) 2_756
O(6) C(7) 3.383(6) 2_756
O(6) C(4) 3.537(7) 1_565

loop_
_geom_torsion_atom_site_label_1
_geom_torsion_atom_site_label_2
_geom_torsion_atom_site_label_3
_geom_torsion_atom_site_label_4
_geom_torsion
_geom_torsion_site_symmetry_1
_geom_torsion_site_symmetry_2
_geom_torsion_site_symmetry_3
_geom_torsion_site_symmetry_4
_geom_torsion_publ_flag
Ag(1) N(1) C(1) C(2) -35.1(4) 1_555 2_656 2_656 2_656 yes
Ag(1) N(1) C(8) C(7) -48.2(4) 1_555 2_656 2_656 2_656 yes
Ag(1) N(1) C(9) C(10) -53.7(3) 1_555 2_656 2_656 2_656 yes
Ag(1) N(2) C(11) C(10) -179.3(2) 1_555 1_555 1_555 1_555 yes
Ag(1) N(2) C(12) C(13) -179.2(3) 1_555 1_555 1_555 1_555 yes
F(1) C(15) S(1) O(4) 59.4(6) 1_555 1_555 1_555 1_555 yes
F(1) C(15) S(1) O(5) 176.8(5) 1_555 1_555 1_555 1_555 yes
F(1) C(15) S(1) O(6) -65.1(5) 1_555 1_555 1_555 1_555 yes
F(2) C(15) S(1) O(4) -62.4(7) 1_555 1_555 1_555 1_555 yes
F(2) C(15) S(1) O(5) 55.0(7) 1_555 1_555 1_555 1_555 yes
F(2) C(15) S(1) O(6) 173.1(6) 1_555 1_555 1_555 1_555 yes
F(3) C(15) S(1) O(4) 171.1(6) 1_555 1_555 1_555 1_555 yes
F(3) C(15) S(1) O(5) -71.6(6) 1_555 1_555 1_555 1_555 yes
F(3) C(15) S(1) O(6) 46.6(5) 1_555 1_555 1_555 1_555 yes
O(1) C(2) C(1) N(1) -63.3(5) 1_555 1_555 1_555 1_555 yes
O(1) C(3) C(4) O(2) -59.7(6) 1_555 1_555 1_555 1_555 yes
O(2) C(5) C(6) O(3) -56.4(6) 1_555 1_555 1_555 1_555 yes
O(3) C(7) C(8) N(1) -59.9(5) 1_555 1_555 1_555 1_555 yes
N(1) Ag(1) N(2) C(11) -74.5(4) 1_555 2_656 2_656 2_656 yes
N(1) Ag(1) N(2) C(12) 104.7(3) 1_555 2_656 2_656 2_656 yes
N(1) C(9) C(10) C(11) -83.6(4) 1_555 1_555 1_555 1_555 yes
N(1) C(9) C(10) C(14) 98.6(4) 1_555 1_555 1_555 1_555 yes
N(2) Ag(1) N(1) C(1) 110.9(3) 1_555 1_555 2_656 2_656 yes
N(2) Ag(1) N(1) C(8) -129.3(3) 1_555 1_555 2_656 2_656 yes
N(2) Ag(1) N(1) C(9) -8.8(4) 1_555 1_555 2_656 2_656 yes
N(2) C(11) C(10) C(9) -179.7(3) 1_555 1_555 1_555 1_555 yes
N(2) C(11) C(10) C(14) -1.8(5) 1_555 1_555 1_555 1_555 yes
N(2) C(12) C(13) C(14) -1.0(7) 1_555 1_555 1_555 1_555 yes
C(1) N(1) C(8) C(7) -71.4(5) 1_555 1_555 1_555 1_555 yes
C(1) N(1) C(9) C(10) 174.0(3) 1_555 1_555 1_555 1_555 yes
C(1) C(2) O(1) C(3) -80.1(4) 1_555 1_555 1_555 1_555 yes
C(2) O(1) C(3) C(4) 166.0(4) 1_555 1_555 1_555 1_555 yes
C(2) C(1) N(1) C(8) 153.5(4) 1_555 1_555 1_555 1_555 yes
C(2) C(1) N(1) C(9) -85.5(4) 1_555 1_555 1_555 1_555 yes
C(3) C(4) O(2) C(5) -81.2(5) 1_555 1_555 1_555 1_555 yes
C(4) O(2) C(5) C(6) 157.6(4) 1_555 1_555 1_555 1_555 yes
C(5) C(6) O(3) C(7) -80.3(6) 1_555 1_555 1_555 1_555 yes
C(6) O(3) C(7) C(8) 171.0(4) 1_555 1_555 1_555 1_555 yes
C(7) C(8) N(1) C(9) 168.6(4) 1_555 1_555 1_555 1_555 yes
C(8) N(1) C(9) C(10) -65.2(4) 1_555 1_555 1_555 1_555 yes
C(9) C(10) C(14) C(13) -179.9(4) 1_555 1_555 1_555 1_555 yes
C(10) C(11) N(2) C(12) -0.1(5) 1_555 1_555 1_555 1_555 yes
C(10) C(14) C(13) C(12) -0.9(7) 1_555 1_555 1_555 1_555 yes
C(11) N(2) C(12) C(13) 1.5(6) 1_555 1_555 1_555 1_555 yes
C(11) C(10) C(14) C(13) 2.2(6) 1_555 1_555 1_555 1_555 yes
